data_7202381
loop_
_publ_author_name
'Harada, Jun'
'Harakawa, Mayuko'
'Ogawa, Keiichiro'

_publ_section_title
;
 Conformational change of all-trans-1,6-diphenyl-1,3,5-hexatriene in
 two crystalline forms
;
_journal_issue 12
_journal_name_full CrystEngComm
_journal_page_first 1777
_journal_paper_doi 10.1039/b811220g
_journal_volume 10
_journal_year 2008
_chemical_formula_sum 'C18 H16'
_chemical_formula_weight 232.31
_chemical_name_systematic
;
E,E,E-1,6-diphenylhexatriene
;
_space_group_IT_number 61
_symmetry_cell_setting orthorhombic
_symmetry_space_group_name_Hall '-P 2ac 2ab'
_symmetry_space_group_name_H-M 'P b c a'
_atom_sites_solution_hydrogens difmap
_atom_sites_solution_primary direct
_audit_creation_method SHELXL-97
_cell_angle_alpha 90.00
_cell_angle_beta 90.00
_cell_angle_gamma 90.00
_cell_formula_units_Z 4
_cell_length_a 7.4842(3)
_cell_length_b 10.0656(4)
_cell_length_c 17.6698(7)
_cell_measurement_reflns_used 7802
_cell_measurement_temperature 90
_cell_measurement_theta_max 30.0
_cell_measurement_theta_min 2.7
_cell_volume 1331.12(9)
_computing_cell_refinement 'SAINT (Bruker, 1998)'
_computing_data_collection 'SMART (Bruker, 1998)'
_computing_data_reduction SAINT
_computing_molecular_graphics 'SHELXTL (Sheldrick, 2008)'
_computing_publication_material SHELXTL
_computing_structure_refinement 'SHELXL-97 (Sheldrick, 2008)'
_computing_structure_solution 'SHELXS-97 (Sheldrick, 2008)'
_diffrn_ambient_temperature 90
_diffrn_detector_area_resol_mean 8.192
_diffrn_measured_fraction_theta_full 0.999
_diffrn_measured_fraction_theta_max 0.999
_diffrn_measurement_device_type 'Bruker SMART 1000 CCD diffractometer'
_diffrn_measurement_method \w_scan
_diffrn_radiation_monochromator graphite
_diffrn_radiation_source 'fine-focus sealed tube'
_diffrn_radiation_type MoK\a
_diffrn_radiation_wavelength 0.71073
_diffrn_reflns_av_R_equivalents 0.0225
_diffrn_reflns_av_sigmaI/netI 0.0107
_diffrn_reflns_limit_h_max 10
_diffrn_reflns_limit_h_min -10
_diffrn_reflns_limit_k_max 14
_diffrn_reflns_limit_k_min -14
_diffrn_reflns_limit_l_max 24
_diffrn_reflns_limit_l_min -24
_diffrn_reflns_number 19219
_diffrn_reflns_theta_full 30.03
_diffrn_reflns_theta_max 30.03
_diffrn_reflns_theta_min 2.31
_diffrn_standards_decay_% 0
_exptl_absorpt_coefficient_mu 0.065
_exptl_absorpt_correction_T_max 0.9896
_exptl_absorpt_correction_T_min 0.9807
_exptl_absorpt_correction_type multi-scan
_exptl_absorpt_process_details 'SADABS (Sheldrick, 2002)'
_exptl_crystal_colour pale_yellow
_exptl_crystal_density_diffrn 1.159
_exptl_crystal_density_method 'not measured'
_exptl_crystal_description block
_exptl_crystal_F_000 496
_exptl_crystal_size_max 0.30
_exptl_crystal_size_mid 0.28
_exptl_crystal_size_min 0.16
_refine_diff_density_max 0.401
_refine_diff_density_min -0.210
_refine_diff_density_rms 0.055
_refine_ls_extinction_method none
_refine_ls_goodness_of_fit_ref 1.047
_refine_ls_hydrogen_treatment refall
_refine_ls_matrix_type full
_refine_ls_number_parameters 114
_refine_ls_number_reflns 1949
_refine_ls_number_restraints 0
_refine_ls_restrained_S_all 1.047
_refine_ls_R_factor_all 0.0484
_refine_ls_R_factor_gt 0.0432
_refine_ls_shift/su_max 0.001
_refine_ls_shift/su_mean 0.000
_refine_ls_structure_factor_coef Fsqd
_refine_ls_weighting_details 'calc w=1/[\s^2^(Fo^2^)+(0.0715P)^2^+0.3144P] where P=(Fo^2^+2Fc^2^)/3'
_refine_ls_weighting_scheme calc
_refine_ls_wR_factor_gt 0.1141
_refine_ls_wR_factor_ref 0.1187
_reflns_number_gt 1730
_reflns_number_total 1949
_reflns_threshold_expression >2sigma(I)
_cod_data_source_file b811220g.txt
_cod_data_source_block ortho90
_cod_depositor_comments
;
The following automatic conversions were performed:
'_exptl_absorpt_correction_type' value 'multi_scan' changed to
'multi-scan' according to
'/home/saulius/struct/CIF-dictionaries/cif_core.dic' dictionary named
'cif_core.dic' version 2.4.1 from 2010-06-29.

Automatic conversion script
Id: cif_fix_enum 1527 2010-12-29 10:47:43Z saulius 
;
_cod_original_sg_symbol_H-M P_b_c_a
_cod_database_code 7202381

loop_
_symmetry_equiv_pos_as_xyz
'x, y, z'
'-x+1/2, -y, z+1/2'
'-x, y+1/2, -z+1/2'
'x+1/2, -y+1/2, -z'
'-x, -y, -z'
'x-1/2, y, -z-1/2'
'x, -y-1/2, z-1/2'
'-x-1/2, y-1/2, z'

loop_
_atom_site_label
_atom_site_type_symbol
_atom_site_fract_x
_atom_site_fract_y
_atom_site_fract_z
_atom_site_U_iso_or_equiv
_atom_site_adp_type
_atom_site_occupancy
_atom_site_symmetry_multiplicity
_atom_site_calc_flag
_atom_site_refinement_flags
_atom_site_disorder_assembly
_atom_site_disorder_group
C1 C 0.99257(10) 0.38811(8) 0.61389(4) 0.01612(18) Uani 1 1 d . . .
C2 C 1.05718(11) 0.51790(9) 0.60431(5) 0.01891(19) Uani 1 1 d . . .
C3 C 1.01818(12) 0.61709(8) 0.65677(5) 0.0208(2) Uani 1 1 d . . .
C4 C 0.91526(12) 0.58798(9) 0.72008(5) 0.0208(2) Uani 1 1 d . . .
C5 C 0.84880(11) 0.45989(9) 0.73009(5) 0.0210(2) Uani 1 1 d . . .
C6 C 0.88639(11) 0.36138(8) 0.67765(5) 0.01888(19) Uani 1 1 d . . .
C7 C 1.03802(11) 0.28584(8) 0.55805(4) 0.01820(19) Uani 1 1 d . . .
C8 C 0.97871(11) 0.15911(9) 0.55748(5) 0.01891(19) Uani 1 1 d . . .
C9 C 1.02825(11) 0.06383(9) 0.50011(5) 0.0200(2) Uani 1 1 d . . .
H2 H 1.1314(16) 0.5381(11) 0.5597(7) 0.025(3) Uiso 1 1 d . . .
H3 H 1.0669(17) 0.7080(13) 0.6480(7) 0.029(3) Uiso 1 1 d . . .
H4 H 0.8923(18) 0.6587(13) 0.7573(8) 0.033(3) Uiso 1 1 d . . .
H5 H 0.7755(18) 0.4396(13) 0.7743(6) 0.028(3) Uiso 1 1 d . . .
H6 H 0.8345(15) 0.2708(11) 0.6860(6) 0.023(3) Uiso 1 1 d . . .
H7 H 1.1193(17) 0.3128(13) 0.5165(7) 0.030(3) Uiso 1 1 d . . .
H8 H 0.8953(17) 0.1266(12) 0.5979(7) 0.026(3) Uiso 1 1 d . . .
H9 H 1.1082(18) 0.0937(13) 0.4585(7) 0.033(3) Uiso 1 1 d . . .

loop_
_atom_site_aniso_label
_atom_site_aniso_U_11
_atom_site_aniso_U_22
_atom_site_aniso_U_33
_atom_site_aniso_U_23
_atom_site_aniso_U_13
_atom_site_aniso_U_12
C1 0.0142(3) 0.0183(4) 0.0159(4) 0.0014(3) -0.0011(3) 0.0015(3)
C2 0.0181(4) 0.0203(4) 0.0184(4) 0.0040(3) -0.0007(3) -0.0007(3)
C3 0.0210(4) 0.0166(4) 0.0248(4) 0.0021(3) -0.0042(3) 0.0000(3)
C4 0.0195(4) 0.0203(4) 0.0225(4) -0.0025(3) -0.0027(3) 0.0048(3)
C5 0.0191(4) 0.0223(4) 0.0214(4) -0.0001(3) 0.0034(3) 0.0029(3)
C6 0.0178(4) 0.0187(4) 0.0202(4) 0.0012(3) 0.0027(3) 0.0001(3)
C7 0.0170(4) 0.0215(4) 0.0161(4) 0.0005(3) 0.0001(3) 0.0020(3)
C8 0.0168(4) 0.0220(4) 0.0179(4) -0.0022(3) -0.0003(3) 0.0019(3)
C9 0.0172(4) 0.0234(4) 0.0193(4) -0.0029(3) -0.0008(3) 0.0024(3)

loop_
_atom_type_symbol
_atom_type_description
_atom_type_scat_dispersion_real
_atom_type_scat_dispersion_imag
_atom_type_scat_source
C C 0.0033 0.0016 'International Tables Vol C Tables 4.2.6.8 and 6.1.1.4'
H H 0.0000 0.0000 'International Tables Vol C Tables 4.2.6.8 and 6.1.1.4'

loop_
_geom_angle_atom_site_label_1
_geom_angle_atom_site_label_2
_geom_angle_atom_site_label_3
_geom_angle
_geom_angle_site_symmetry_1
_geom_angle_site_symmetry_3
_geom_angle_publ_flag
C2 C1 C6 118.03(7) . . ?
C2 C1 C7 119.52(7) . . ?
C6 C1 C7 122.45(7) . . ?
C3 C2 C1 120.98(8) . . ?
C3 C2 H2 120.1(7) . . ?
C1 C2 H2 118.9(7) . . ?
C4 C3 C2 120.04(8) . . ?
C4 C3 H3 121.4(7) . . ?
C2 C3 H3 118.5(7) . . ?
C3 C4 C5 119.68(8) . . ?
C3 C4 H4 118.9(8) . . ?
C5 C4 H4 121.5(8) . . ?
C6 C5 C4 120.32(8) . . ?
C6 C5 H5 120.0(7) . . ?
C4 C5 H5 119.7(7) . . ?
C5 C6 C1 120.93(8) . . ?
C5 C6 H6 118.3(7) . . ?
C1 C6 H6 120.8(7) . . ?
C8 C7 C1 126.30(8) . . ?
C8 C7 H7 117.0(8) . . ?
C1 C7 H7 116.7(8) . . ?
C7 C8 C9 123.24(8) . . ?
C7 C8 H8 120.5(7) . . ?
C9 C8 H8 116.3(7) . . ?
C9 C9 C8 123.55(10) 5_756 . ?
C9 C9 H9 118.3(8) 5_756 . ?
C8 C9 H9 118.2(8) . . ?

loop_
_geom_bond_atom_site_label_1
_geom_bond_atom_site_label_2
_geom_bond_distance
_geom_bond_site_symmetry_2
_geom_bond_publ_flag
C1 C2 1.4032(11) . ?
C1 C6 1.4047(11) . ?
C1 C7 1.4659(11) . ?
C2 C3 1.3932(12) . ?
C2 H2 0.985(12) . ?
C3 C4 1.3896(13) . ?
C3 H3 0.997(13) . ?
C4 C5 1.3932(12) . ?
C4 H4 0.984(14) . ?
C5 C6 1.3859(12) . ?
C5 H5 0.976(12) . ?
C6 H6 1.002(11) . ?
C7 C8 1.3506(12) . ?
C7 H7 0.992(13) . ?
C8 C9 1.4439(12) . ?
C8 H8 1.004(13) . ?
C9 C9 1.3527(18) 5_756 ?
C9 H9 0.994(13) . ?

loop_
_geom_torsion_atom_site_label_1
_geom_torsion_atom_site_label_2
_geom_torsion_atom_site_label_3
_geom_torsion_atom_site_label_4
_geom_torsion
_geom_torsion_site_symmetry_1
_geom_torsion_site_symmetry_2
_geom_torsion_site_symmetry_3
_geom_torsion_site_symmetry_4
_geom_torsion_publ_flag
C6 C1 C2 C3 0.43(12) . . . . ?
C7 C1 C2 C3 -179.27(7) . . . . ?
C1 C2 C3 C4 0.59(13) . . . . ?
C2 C3 C4 C5 -1.14(13) . . . . ?
C3 C4 C5 C6 0.65(13) . . . . ?
C4 C5 C6 C1 0.39(13) . . . . ?
C2 C1 C6 C5 -0.92(12) . . . . ?
C7 C1 C6 C5 178.77(8) . . . . ?
C2 C1 C7 C8 -176.35(8) . . . . ?
C6 C1 C7 C8 3.97(13) . . . . ?
C1 C7 C8 C9 179.50(8) . . . . ?
C7 C8 C9 C9 178.85(10) . . . 5_756 ?
